data_2235375
loop_
_publ_author_name
'Khalaji, Aliakbar Dehno'
'Grivani, Gholamhossein'
'Seyyedi, Mohammad'
'Fejfarov\'a, Karla'
'Du\<sek, Michal'

_publ_section_title
;
 [<i>N</i>,<i>N</i>'-Bis(2,6-dichlorobenzylidene)propane-1,3-diamine-\k^2^<i>N</i>,<i>N</i>']dibromidozinc
;
_journal_coeditor_code BT5947
_journal_issue 7
_journal_name_full 'Acta Crystallographica Section E'
_journal_page_first m971
_journal_paper_doi 10.1107/S1600536812027997
_journal_volume 68
_journal_year 2012
_chemical_formula_iupac '[Zn Br2 (C17 H14 Cl4 N2)]'
_chemical_formula_moiety 'C17 H14 Br2 Cl4 N2 Zn1'
_chemical_formula_sum 'C17 H14 Br2 Cl4 N2 Zn'
_chemical_formula_weight 613.3
_chemical_name_systematic
;
[<i>N</i>,<i>N</i>'-Bis(2,6-dichlorobenzylidene)propane-1,3-
diamine-\k^2^<i>N</i>,<i>N</i>']dibromidozinc
;
_space_group_IT_number 14
_symmetry_cell_setting monoclinic
_symmetry_space_group_name_Hall '-P 2ybc'
_symmetry_space_group_name_H-M 'P 1 21/c 1'
_cell_angle_alpha 90
_cell_angle_beta 97.313(2)
_cell_angle_gamma 90
_cell_formula_units_Z 4
_cell_length_a 17.0433(3)
_cell_length_b 9.3216(2)
_cell_length_c 13.6038(2)
_cell_measurement_reflns_used 14022
_cell_measurement_temperature 120
_cell_measurement_theta_max 29.33
_cell_measurement_theta_min 2.99
_cell_volume 2143.67(7)
_computing_cell_refinement 'CrysAlis PRO (Agilent, 2011)'
_computing_data_collection 'CrysAlis PRO (Agilent, 2011)'
_computing_data_reduction 'CrysAlis PRO (Agilent, 2011)'
_computing_molecular_graphics 'DIAMOND (Brandenburg & Putz, 2005)'
_computing_publication_material 'JANA2006 (Pet\<r\'i\<cek <i>et al.</i>, 2006)'
_computing_structure_refinement 'JANA2006 (Pet\<r\'i\<cek <i>et al.</i>, 2006)'
_computing_structure_solution 'SIR2002 (Burla <i>et al.</i>, 2003)'
_diffrn_ambient_temperature 120
_diffrn_detector_area_resol_mean 10.3784
_diffrn_measured_fraction_theta_full 0.98
_diffrn_measured_fraction_theta_max 0.92
_diffrn_measurement_device 'four-cycle diffractometer'
_diffrn_measurement_device_type 'Agilent Xcalibur diffractometer with an Atlas (Gemini ultra Cu) detector'
_diffrn_measurement_method 'Rotation method data acquisition using \w scans'
_diffrn_radiation_monochromator graphite
_diffrn_radiation_source 'Enhance (Mo) X-ray Source'
_diffrn_radiation_type 'Mo K\a'
_diffrn_radiation_wavelength 0.7107
_diffrn_reflns_av_R_equivalents 0.0318
_diffrn_reflns_av_sigmaI/netI 0.0224
_diffrn_reflns_limit_h_max 23
_diffrn_reflns_limit_h_min -21
_diffrn_reflns_limit_k_max 12
_diffrn_reflns_limit_k_min -12
_diffrn_reflns_limit_l_max 17
_diffrn_reflns_limit_l_min -18
_diffrn_reflns_number 32456
_diffrn_reflns_reduction_process
;
Integration of the CCD images was done by program CrysAlisPro
(Agilent Technologies, 2011). The same program was used for indexing of the
crystal shape and absorption correction.
;
_diffrn_reflns_theta_full 28.26
_diffrn_reflns_theta_max 29.4
_diffrn_reflns_theta_min 2.99
_diffrn_standards_number 0
_exptl_absorpt_coefficient_mu 5.377
_exptl_absorpt_correction_T_max 1
_exptl_absorpt_correction_T_min 0.5
_exptl_absorpt_correction_type multi-scan
_exptl_absorpt_process_details '(CrysAlis PRO; Agilent, 2011)'
_exptl_crystal_colour colourless
_exptl_crystal_density_diffrn 1.8997
_exptl_crystal_density_method 'not measured'
_exptl_crystal_description block
_exptl_crystal_F_000 1192
_exptl_crystal_size_max 0.329
_exptl_crystal_size_mid 0.284
_exptl_crystal_size_min 0.096
_refine_diff_density_max 0.55
_refine_diff_density_min -0.43
_refine_ls_extinction_method none
_refine_ls_goodness_of_fit_all 1.32
_refine_ls_goodness_of_fit_ref 1.32
_refine_ls_hydrogen_treatment constr
_refine_ls_number_constraints 56
_refine_ls_number_parameters 235
_refine_ls_number_reflns 5469
_refine_ls_number_restraints 0
_refine_ls_R_factor_all 0.0371
_refine_ls_R_factor_gt 0.0233
_refine_ls_shift/su_max 0.0023
_refine_ls_shift/su_mean 0.0003
_refine_ls_structure_factor_coef Fsqd
_refine_ls_weighting_details w=1/(\s^2^(I)+0.0004I^2^)
_refine_ls_weighting_scheme sigma
_refine_ls_wR_factor_all 0.0534
_refine_ls_wR_factor_gt 0.0494
_refine_ls_wR_factor_ref 0.0534
_reflns_number_gt 4344
_reflns_number_total 5469
_reflns_threshold_expression I>3\s(I)
_cod_data_source_file bt5947.cif
_cod_data_source_block I
_cod_original_sg_symbol_H-M 'P 21/c'
_cod_original_formula_sum 'C17 H14 Br2 Cl4 N2 Zn1'
_cod_database_code 2235375
_cod_database_fobs_code 2235375

loop_
_symmetry_equiv_pos_site_id
_symmetry_equiv_pos_as_xyz
1 x,y,z
2 -x,y+1/2,-z+1/2
3 -x,-y,-z
4 x,-y+1/2,z+1/2

loop_
_atom_site_type_symbol
_atom_site_label
_atom_site_fract_x
_atom_site_fract_y
_atom_site_fract_z
_atom_site_U_iso_or_equiv
_atom_site_adp_type
_atom_site_calc_flag
_atom_site_refinement_flags
_atom_site_occupancy
_atom_site_symmetry_multiplicity
Zn Zn1 0.778715(13) -0.01264(2) 0.739863(16) 0.01974(7) Uani d . 1 4
Br Br1 0.815993(14) -0.06312(2) 0.909367(15) 0.03043(7) Uani d . 1 4
Br Br2 0.768458(12) 0.22386(2) 0.682623(15) 0.02510(7) Uani d . 1 4
Cl Cl1 0.57897(3) -0.18717(6) 0.46139(4) 0.03164(17) Uani d . 1 4
Cl Cl2 0.49527(3) -0.02131(6) 0.81149(4) 0.03069(16) Uani d . 1 4
Cl Cl3 0.78647(4) -0.01110(6) 0.42235(4) 0.03640(18) Uani d . 1 4
Cl Cl4 1.01713(4) -0.02162(7) 0.73027(4) 0.0435(2) Uani d . 1 4
N N1 0.67043(10) -0.11134(16) 0.70285(12) 0.0204(5) Uani d . 1 4
N N2 0.83223(9) -0.16701(17) 0.66248(11) 0.0190(5) Uani d . 1 4
C C1 0.72353(12) -0.3466(2) 0.66028(16) 0.0272(6) Uani d . 1 4
C C2 0.67041(12) -0.2659(2) 0.72376(16) 0.0273(6) Uani d . 1 4
C C3 0.60879(12) -0.0487(2) 0.66383(14) 0.0216(6) Uani d . 1 4
C C4 0.52967(11) -0.1151(2) 0.63559(15) 0.0219(6) Uani d . 1 4
C C5 0.50947(12) -0.1818(2) 0.54428(15) 0.0252(6) Uani d . 1 4
C C6 0.43508(13) -0.2408(2) 0.51740(17) 0.0321(7) Uani d . 1 4
C C7 0.37960(13) -0.2328(2) 0.58284(17) 0.0342(7) Uani d . 1 4
C C8 0.39751(12) -0.1666(2) 0.67387(17) 0.0306(7) Uani d . 1 4
C C9 0.47174(12) -0.1085(2) 0.69829(15) 0.0240(6) Uani d . 1 4
C C10 0.81108(12) -0.3168(2) 0.68397(14) 0.0218(6) Uani d . 1 4
C C11 0.87837(12) -0.1473(2) 0.59844(14) 0.0232(6) Uani d . 1 4
C C12 0.90508(12) -0.0029(2) 0.57246(14) 0.0223(6) Uani d . 1 4
C C13 0.86796(12) 0.0692(2) 0.48978(15) 0.0248(6) Uani d . 1 4
C C14 0.89235(13) 0.2026(2) 0.46228(17) 0.0308(7) Uani d . 1 4
C C15 0.95599(13) 0.2659(2) 0.51856(16) 0.0312(7) Uani d . 1 4
C C16 0.99483(13) 0.1988(2) 0.60108(16) 0.0300(7) Uani d . 1 4
C C17 0.96911(12) 0.0647(2) 0.62674(15) 0.0260(6) Uani d . 1 4
H H1a 0.714222 -0.447812 0.664797 0.0326 Uiso calc R 1 4
H H1b 0.706896 -0.326754 0.591541 0.0326 Uiso calc R 1 4
H H2a 0.617401 -0.302232 0.710663 0.0327 Uiso calc R 1 4
H H2b 0.688664 -0.281934 0.792584 0.0327 Uiso calc R 1 4
H H3 0.613239 0.052004 0.650974 0.0259 Uiso calc R 1 4
H H6 0.422365 -0.286607 0.45416 0.0386 Uiso calc R 1 4
H H7 0.328059 -0.273674 0.564947 0.0411 Uiso calc R 1 4
H H8 0.358864 -0.161171 0.719285 0.0367 Uiso calc R 1 4
H H10a 0.827835 -0.337727 0.752531 0.0262 Uiso calc R 1 4
H H10b 0.840072 -0.381379 0.64704 0.0262 Uiso calc R 1 4
H H11 0.896906 -0.229113 0.56525 0.0278 Uiso calc R 1 4
H H14 0.865572 0.250488 0.405122 0.037 Uiso calc R 1 4
H H15 0.973645 0.35864 0.499922 0.0375 Uiso calc R 1 4
H H16 1.038872 0.244152 0.639989 0.036 Uiso calc R 1 4

loop_
_atom_site_aniso_label
_atom_site_aniso_U_11
_atom_site_aniso_U_22
_atom_site_aniso_U_33
_atom_site_aniso_U_12
_atom_site_aniso_U_13
_atom_site_aniso_U_23
_atom_site_aniso_type_symbol
Zn1 0.01828(12) 0.01772(12) 0.02378(12) -0.00064(9) 0.00483(9) -0.00078(9) Zn
Br1 0.04287(14) 0.02484(11) 0.02295(11) -0.00147(9) 0.00178(9) 0.00022(8) Br
Br2 0.02661(12) 0.01722(10) 0.03323(12) 0.00196(8) 0.01065(9) 0.00062(8) Br
Cl1 0.0296(3) 0.0355(3) 0.0303(3) 0.0012(2) 0.0057(2) -0.0026(2) Cl
Cl2 0.0303(3) 0.0317(3) 0.0313(3) 0.0085(2) 0.0086(2) 0.0035(2) Cl
Cl3 0.0359(3) 0.0301(3) 0.0389(3) 0.0017(2) -0.0119(3) -0.0036(2) Cl
Cl4 0.0394(4) 0.0537(4) 0.0335(3) -0.0191(3) -0.0102(3) 0.0086(3) Cl
N1 0.0173(8) 0.0191(8) 0.0252(8) 0.0008(7) 0.0047(7) 0.0012(7) N
N2 0.0159(8) 0.0209(8) 0.0194(8) 0.0000(7) -0.0008(7) -0.0022(7) N
C1 0.0230(11) 0.0162(10) 0.0405(12) -0.0015(8) -0.0033(9) 0.0002(9) C
C2 0.0165(10) 0.0208(10) 0.0439(13) -0.0020(8) 0.0016(9) 0.0114(9) C
C3 0.0220(11) 0.0187(10) 0.0251(10) 0.0001(8) 0.0067(9) -0.0002(8) C
C4 0.0161(10) 0.0181(10) 0.0312(10) 0.0046(8) 0.0019(8) 0.0056(8) C
C5 0.0222(11) 0.0218(10) 0.0315(11) 0.0032(8) 0.0038(9) 0.0042(9) C
C6 0.0275(12) 0.0282(11) 0.0387(13) -0.0011(9) -0.0034(10) 0.0014(10) C
C7 0.0188(11) 0.0308(12) 0.0508(15) -0.0022(9) -0.0042(10) 0.0084(11) C
C8 0.0193(11) 0.0291(11) 0.0444(13) 0.0042(9) 0.0078(10) 0.0108(10) C
C9 0.0224(11) 0.0212(10) 0.0283(10) 0.0059(8) 0.0029(9) 0.0060(9) C
C10 0.0210(10) 0.0171(9) 0.0270(10) 0.0031(8) 0.0015(8) 0.0025(8) C
C11 0.0194(10) 0.0253(10) 0.0243(10) 0.0003(8) 0.0006(8) -0.0043(9) C
C12 0.0207(10) 0.0235(10) 0.0238(10) 0.0017(8) 0.0075(8) -0.0045(8) C
C13 0.0222(11) 0.0244(10) 0.0275(10) 0.0028(8) 0.0026(9) -0.0071(9) C
C14 0.0345(13) 0.0234(11) 0.0352(12) 0.0092(9) 0.0067(10) 0.0022(9) C
C15 0.0307(12) 0.0211(10) 0.0444(13) -0.0022(9) 0.0147(11) -0.0012(10) C
C16 0.0254(12) 0.0305(12) 0.0355(12) -0.0097(9) 0.0090(10) -0.0074(10) C
C17 0.0230(11) 0.0325(11) 0.0228(10) -0.0038(9) 0.0042(9) -0.0024(9) C

loop_
_atom_type_symbol
_atom_type_scat_dispersion_real
_atom_type_scat_dispersion_imag
_atom_type_scat_source
C 0.0033 0.0016 'International Tables Vol C tables 4.2.6.8 and 6.1.1.1'
H 0.0000 0.0000 'International Tables Vol C tables 4.2.6.8 and 6.1.1.1'
Br -0.2901 2.4595 'International Tables Vol C tables 4.2.6.8 and 6.1.1.1'
Cl 0.1484 0.1585 'International Tables Vol C tables 4.2.6.8 and 6.1.1.1'
N 0.0061 0.0033 'International Tables Vol C tables 4.2.6.8 and 6.1.1.1'
Zn 0.2839 1.4301 'International Tables Vol C tables 4.2.6.8 and 6.1.1.1'

loop_
_geom_angle_atom_site_label_1
_geom_angle_atom_site_label_2
_geom_angle_atom_site_label_3
_geom_angle
Br1 Zn1 Br2 120.866(11)
Br1 Zn1 N1 105.69(5)
Br1 Zn1 N2 106.14(4)
Br2 Zn1 N1 108.19(4)
Br2 Zn1 N2 120.47(4)
N1 Zn1 N2 90.24(6)
Zn1 N1 C2 114.32(12)
Zn1 N1 C3 124.61(13)
C2 N1 C3 121.05(16)
Zn1 N2 C10 115.00(12)
Zn1 N2 C11 127.37(14)
C10 N2 C11 117.60(17)
C2 C1 C10 115.44(16)
C2 C1 H1a 109.47
C2 C1 H1b 109.47
C10 C1 H1a 109.47
C10 C1 H1b 109.47
H1a C1 H1b 102.77
N1 C2 C1 111.04(17)
N1 C2 H2a 109.47
N1 C2 H2b 109.47
C1 C2 H2a 109.47
C1 C2 H2b 109.47
H2a C2 H2b 107.85
N1 C3 C4 126.59(18)
N1 C3 H3 116.71
C4 C3 H3 116.71
C3 C4 C5 121.91(19)
C3 C4 C9 121.04(17)
C5 C4 C9 117.01(18)
C4 C5 C6 121.7(2)
C5 C6 C7 119.1(2)
C5 C6 H6 120.45
C7 C6 H6 120.45
C6 C7 C8 120.7(2)
C6 C7 H7 119.65
C8 C7 H7 119.65
C7 C8 C9 118.9(2)
C7 C8 H8 120.57
C9 C8 H8 120.57
C4 C9 C8 122.59(19)
N2 C10 C1 112.92(15)
N2 C10 H10a 109.47
N2 C10 H10b 109.47
C1 C10 H10a 109.47
C1 C10 H10b 109.47
H10a C10 H10b 105.79
N2 C11 C12 122.46(18)
N2 C11 H11 118.77
C12 C11 H11 118.77
C11 C12 C13 120.71(17)
C11 C12 C17 122.07(17)
C13 C12 C17 117.19(18)
C12 C13 C14 122.22(18)
C13 C14 C15 118.60(19)
C13 C14 H14 120.7
C15 C14 H14 120.7
C14 C15 C16 121.4(2)
C14 C15 H15 119.32
C16 C15 H15 119.32
C15 C16 C17 118.73(19)
C15 C16 H16 120.63
C17 C16 H16 120.63
C12 C17 C16 121.89(18)

loop_
_geom_bond_atom_site_label_1
_geom_bond_atom_site_label_2
_geom_bond_distance
_geom_bond_publ_flag
Zn1 Br1 2.3599(3) y
Zn1 Br2 2.3371(3) y
Zn1 N1 2.0662(16) y
Zn1 N2 2.0628(16) y
N1 C2 1.469(2) ?
N1 C3 1.259(2) ?
N2 C10 1.481(2) ?
N2 C11 1.259(3) ?
C1 C2 1.526(3) ?
C1 C10 1.512(3) ?
C1 H1a 0.96 ?
C1 H1b 0.96 ?
C2 H2a 0.96 ?
C2 H2b 0.96 ?
C3 C4 1.489(3) ?
C3 H3 0.96 ?
C4 C5 1.393(3) ?
C4 C9 1.386(3) ?
C5 C6 1.388(3) ?
C6 C7 1.381(3) ?
C6 H6 0.96 ?
C7 C8 1.383(3) ?
C7 H7 0.96 ?
C8 C9 1.377(3) ?
C8 H8 0.96 ?
C10 H10a 0.96 ?
C10 H10b 0.96 ?
C11 C12 1.478(3) ?
C11 H11 0.96 ?
C12 C13 1.391(3) ?
C12 C17 1.388(3) ?
C13 C14 1.379(3) ?
C14 C15 1.378(3) ?
C14 H14 0.96 ?
C15 C16 1.379(3) ?
C15 H15 0.96 ?
C16 C17 1.384(3) ?
C16 H16 0.96 ?
